data_7042655
loop_
_publ_author_name
'Lui, Melanie W.'
'Shynkaruk, Olena'
'Oakley, Meagan'
'Sinelnikov, Regina'
'McDonald, Robert'
'Ferguson, Michael J.'
'Meldrum, Al'
'Klobukowski, Mariusz'
'Rivard, Eric'

_publ_section_title
;
 Engaging Dual Donor Sites within an N-Heterocyclic Olefin Phosphine
 Ligand
;
_journal_name_full 'Dalton Trans.'
_journal_paper_doi 10.1039/C7DT00398F
_journal_year 2017
_chemical_formula_moiety 'C40 H47 Cl Cu N2 P, 0.5(C7 H8)'
_chemical_formula_sum 'C43.5 H51 Cl Cu N2 P'
_chemical_formula_weight 731.82
_space_group_crystal_system monoclinic
_space_group_IT_number 14
_space_group_name_Hall '-P 2ybc'
_space_group_name_H-M_alt 'P 1 21/c 1'
_symmetry_space_group_name_Hall '-P 2ybc'
_symmetry_space_group_name_H-M 'P 1 21/c 1'
_atom_sites_solution_hydrogens geom
_audit_creation_method SHELXL-2014/7
_audit_update_record
;
2017-01-24 deposited with the CCDC.
2017-04-07 downloaded from the CCDC.
;
_cell_angle_alpha 90
_cell_angle_beta 99.4697(7)
_cell_angle_gamma 90
_cell_formula_units_Z 4
_cell_length_a 9.82456(15)
_cell_length_b 20.1043(3)
_cell_length_c 20.4797(3)
_cell_measurement_reflns_used 9772
_cell_measurement_temperature 173(2)
_cell_measurement_theta_max 73.66
_cell_measurement_theta_min 4.40
_cell_volume 3989.94(10)
_computing_cell_refinement 'Bruker SAINT'
_computing_data_collection 'Bruker APEX2'
_computing_data_reduction 'Bruker SAINT'
_computing_molecular_graphics 'Bruker SHELXTL'
_computing_publication_material 'Bruker SHELXTL'
_computing_structure_refinement 'SHELXL-2014/7 (Sheldrick, 2014)'
_computing_structure_solution 'DIRDIF-2008 (Beurskens et al., 2008)'
_diffrn_ambient_temperature 173(2)
_diffrn_measured_fraction_theta_full 0.987
_diffrn_measured_fraction_theta_max 0.978
_diffrn_measurement_device_type 'Bruker APEX-II CCD'
_diffrn_measurement_method '\f and \w scans'
_diffrn_radiation_type CuK\a
_diffrn_radiation_wavelength 1.54178
_diffrn_reflns_av_R_equivalents 0.0222
_diffrn_reflns_av_unetI/netI 0.0182
_diffrn_reflns_Laue_measured_fraction_full 0.987
_diffrn_reflns_Laue_measured_fraction_max 0.978
_diffrn_reflns_limit_h_max 10
_diffrn_reflns_limit_h_min -11
_diffrn_reflns_limit_k_max 25
_diffrn_reflns_limit_k_min -25
_diffrn_reflns_limit_l_max 25
_diffrn_reflns_limit_l_min -25
_diffrn_reflns_number 28198
_diffrn_reflns_point_group_measured_fraction_full 0.987
_diffrn_reflns_point_group_measured_fraction_max 0.978
_diffrn_reflns_theta_full 67.679
_diffrn_reflns_theta_max 74.088
_diffrn_reflns_theta_min 3.101
_exptl_absorpt_coefficient_mu 1.993
_exptl_absorpt_correction_T_max 0.9109
_exptl_absorpt_correction_T_min 0.5673
_exptl_absorpt_correction_type numerical
_exptl_absorpt_process_details 'SADABS 2014/5'
_exptl_crystal_colour colourless
_exptl_crystal_density_diffrn 1.218
_exptl_crystal_description prism
_exptl_crystal_F_000 1548
_exptl_crystal_size_max 0.417
_exptl_crystal_size_mid 0.090
_exptl_crystal_size_min 0.089
_refine_diff_density_max 0.580
_refine_diff_density_min -0.622
_refine_diff_density_rms 0.043
_refine_ls_extinction_method none
_refine_ls_goodness_of_fit_ref 1.036
_refine_ls_hydrogen_treatment constr
_refine_ls_matrix_type full
_refine_ls_number_parameters 470
_refine_ls_number_reflns 7929
_refine_ls_number_restraints 0
_refine_ls_restrained_S_all 1.036
_refine_ls_R_factor_all 0.0351
_refine_ls_R_factor_gt 0.0330
_refine_ls_shift/su_max 0.032
_refine_ls_shift/su_mean 0.002
_refine_ls_structure_factor_coef Fsqd
_refine_ls_weighting_details 'w=1/[\s^2^(Fo^2^)+(0.0480P)^2^+1.7991P] where P=(Fo^2^+2Fc^2^)/3'
_refine_ls_weighting_scheme calc
_refine_ls_wR_factor_gt 0.0899
_refine_ls_wR_factor_ref 0.0921
_reflns_Friedel_coverage 0.000
_reflns_number_gt 7415
_reflns_number_total 7929
_reflns_threshold_expression 'I > 2\s(I)'
_cod_data_source_file c7dt00398f2.cif
_cod_data_source_block riv1636
_cod_original_formula_sum 'C43.50 H51 Cl Cu N2 P'
_cod_database_code 7042655
_shelx_shelxl_version_number 2014/7
_shelx_space_group_comment
; 
The symmetry employed for this shelxl refinement is uniquely defined 
by the following loop, which should always be used as a source of 
symmetry information in preference to the above space-group names. 
They are only intended as comments. 
;
_shelx_estimated_absorpt_t_min 0.490
_shelx_estimated_absorpt_t_max 0.843

loop_
_space_group_symop_operation_xyz
'x, y, z'
'-x, y+1/2, -z+1/2'
'-x, -y, -z'
'x, -y-1/2, z-1/2'

loop_
_atom_site_label
_atom_site_type_symbol
_atom_site_fract_x
_atom_site_fract_y
_atom_site_fract_z
_atom_site_U_iso_or_equiv
_atom_site_adp_type
_atom_site_occupancy
_atom_site_site_symmetry_order
_atom_site_calc_flag
_atom_site_refinement_flags_posn
_atom_site_refinement_flags_adp
_atom_site_refinement_flags_occupancy
_atom_site_disorder_assembly
_atom_site_disorder_group
Cu Cu -0.15775(2) 0.21836(2) 0.37339(2) 0.03190(8) Uani 1 1 d . . . . .
Cl Cl -0.28968(5) 0.27647(2) 0.42270(2) 0.04677(11) Uani 1 1 d . . . . .
P P -0.10428(3) 0.14632(2) 0.30277(2) 0.02380(9) Uani 1 1 d . . . . .
N1 N 0.25037(11) 0.17954(5) 0.34983(5) 0.0224(2) Uani 1 1 d . . . . .
N2 N 0.29708(11) 0.08229(5) 0.31201(6) 0.0229(2) Uani 1 1 d . . . . .
C1 C 0.18893(13) 0.12398(6) 0.31876(6) 0.0211(2) Uani 1 1 d . . . . .
C2 C 0.39368(14) 0.17073(7) 0.36384(7) 0.0270(3) Uani 1 1 d . . . . .
H2 H 0.4588 0.2015 0.3861 0.032 Uiso 1 1 calc R U . . .
C3 C 0.42203(14) 0.11132(7) 0.34028(7) 0.0262(3) Uani 1 1 d . . . . .
H3 H 0.5111 0.0922 0.3424 0.031 Uiso 1 1 calc R U . . .
C4 C 0.05318(14) 0.10807(7) 0.29618(7) 0.0268(3) Uani 1 1 d . . . . .
H4 H 0.0425 0.0677 0.2718 0.032 Uiso 1 1 calc R U . . .
C11 C 0.17989(13) 0.23748(6) 0.36776(7) 0.0228(3) Uani 1 1 d . . . . .
C12 C 0.13950(15) 0.28617(7) 0.31955(7) 0.0290(3) Uani 1 1 d . . . . .
C13 C 0.07105(18) 0.34196(8) 0.33848(9) 0.0394(4) Uani 1 1 d . . . . .
H13 H 0.0419 0.3759 0.3070 0.047 Uiso 1 1 calc R U . . .
C14 C 0.0452(2) 0.34853(9) 0.40242(10) 0.0451(4) Uani 1 1 d . . . . .
H14 H -0.0016 0.3868 0.4145 0.054 Uiso 1 1 calc R U . . .
C15 C 0.08683(18) 0.29984(9) 0.44903(8) 0.0396(4) Uani 1 1 d . . . . .
H15 H 0.0686 0.3052 0.4929 0.048 Uiso 1 1 calc R U . . .
C16 C 0.15510(15) 0.24306(7) 0.43278(7) 0.0280(3) Uani 1 1 d . . . . .
C17 C 0.1715(2) 0.27837(8) 0.24991(8) 0.0410(4) Uani 1 1 d . . . . .
H17 H 0.1558 0.2307 0.2370 0.049 Uiso 1 1 calc R U . . .
C18 C 0.0784(3) 0.32050(12) 0.19871(10) 0.0594(5) Uani 1 1 d . . . . .
H18A H 0.1038 0.3134 0.1549 0.071 Uiso 1 1 calc R U . . .
H18B H -0.0180 0.3075 0.1977 0.071 Uiso 1 1 calc R U . . .
H18C H 0.0897 0.3676 0.2107 0.071 Uiso 1 1 calc R U . . .
C19 C 0.3233(2) 0.29402(11) 0.24821(11) 0.0596(6) Uani 1 1 d . . . . .
H19A H 0.3419 0.2887 0.2029 0.072 Uiso 1 1 calc R U . . .
H19B H 0.3432 0.3399 0.2629 0.072 Uiso 1 1 calc R U . . .
H19C H 0.3819 0.2635 0.2777 0.072 Uiso 1 1 calc R U . . .
C20 C 0.19962(17) 0.18957(8) 0.48437(7) 0.0360(3) Uani 1 1 d . . . . .
H20 H 0.2464 0.1536 0.4626 0.043 Uiso 1 1 calc R U . . .
C21 C 0.0770(2) 0.15866(11) 0.50923(10) 0.0558(5) Uani 1 1 d . . . . .
H21A H 0.1095 0.1245 0.5423 0.067 Uiso 1 1 calc R U . . .
H21B H 0.0269 0.1932 0.5294 0.067 Uiso 1 1 calc R U . . .
H21C H 0.0154 0.1383 0.4721 0.067 Uiso 1 1 calc R U . . .
C22 C 0.3033(2) 0.21657(12) 0.54160(11) 0.0631(6) Uani 1 1 d . . . . .
H22A H 0.3815 0.2363 0.5244 0.076 Uiso 1 1 calc R U . . .
H22B H 0.2589 0.2506 0.5652 0.076 Uiso 1 1 calc R U . . .
H22C H 0.3362 0.1802 0.5720 0.076 Uiso 1 1 calc R U . . .
C31 C 0.28403(13) 0.01595(7) 0.28532(7) 0.0241(3) Uani 1 1 d . . . . .
C32 C 0.27185(15) 0.00759(7) 0.21661(7) 0.0288(3) Uani 1 1 d . . . . .
C33 C 0.27283(17) -0.05746(8) 0.19281(8) 0.0375(3) Uani 1 1 d . . . . .
H33 H 0.2678 -0.0649 0.1467 0.045 Uiso 1 1 calc R U . . .
C34 C 0.28096(18) -0.11117(8) 0.23534(9) 0.0412(4) Uani 1 1 d . . . . .
H34 H 0.2832 -0.1550 0.2183 0.049 Uiso 1 1 calc R U . . .
C35 C 0.28581(17) -0.10156(8) 0.30242(9) 0.0377(3) Uani 1 1 d . . . . .
H35 H 0.2876 -0.1391 0.3308 0.045 Uiso 1 1 calc R U . . .
C36 C 0.28809(15) -0.03758(7) 0.32932(7) 0.0287(3) Uani 1 1 d . . . . .
C37 C 0.25834(17) 0.06661(8) 0.16963(7) 0.0343(3) Uani 1 1 d . . . . .
H37 H 0.2244 0.1053 0.1932 0.041 Uiso 1 1 calc R U . . .
C38 C 0.1535(2) 0.05384(11) 0.10693(9) 0.0543(5) Uani 1 1 d . . . . .
H38A H 0.1480 0.0930 0.0781 0.065 Uiso 1 1 calc R U . . .
H38B H 0.1826 0.0152 0.0835 0.065 Uiso 1 1 calc R U . . .
H38C H 0.0627 0.0451 0.1190 0.065 Uiso 1 1 calc R U . . .
C39 C 0.3976(2) 0.08584(11) 0.15167(11) 0.0576(5) Uani 1 1 d . . . . .
H39A H 0.3858 0.1239 0.1214 0.069 Uiso 1 1 calc R U . . .
H39B H 0.4613 0.0978 0.1920 0.069 Uiso 1 1 calc R U . . .
H39C H 0.4353 0.0481 0.1301 0.069 Uiso 1 1 calc R U . . .
C40 C 0.28773(17) -0.02763(8) 0.40319(8) 0.0349(3) Uani 1 1 d . . . . .
H40 H 0.3223 0.0184 0.4149 0.042 Uiso 1 1 calc R U . . .
C41 C 0.1415(2) -0.03197(14) 0.41744(10) 0.0647(6) Uani 1 1 d . . . . .
H41A H 0.0826 -0.0006 0.3889 0.078 Uiso 1 1 calc R U . . .
H41B H 0.1065 -0.0773 0.4087 0.078 Uiso 1 1 calc R U . . .
H41C H 0.1407 -0.0208 0.4640 0.078 Uiso 1 1 calc R U . . .
C42 C 0.3807(2) -0.07599(12) 0.44705(10) 0.0557(5) Uani 1 1 d . . . . .
H42A H 0.4749 -0.0727 0.4374 0.067 Uiso 1 1 calc R U . . .
H42B H 0.3806 -0.0649 0.4937 0.067 Uiso 1 1 calc R U . . .
H42C H 0.3464 -0.1214 0.4384 0.067 Uiso 1 1 calc R U . . .
C51 C -0.18167(14) 0.17621(7) 0.22052(7) 0.0266(3) Uani 1 1 d . . . . .
C52 C -0.11808(17) 0.16797(10) 0.16514(8) 0.0401(4) Uani 1 1 d . . . . .
H52 H -0.0306 0.1468 0.1694 0.048 Uiso 1 1 calc R U . . .
C53 C -0.18230(19) 0.19059(11) 0.10353(8) 0.0474(4) Uani 1 1 d . . . . .
H53 H -0.1380 0.1851 0.0660 0.057 Uiso 1 1 calc R U . . .
C54 C -0.30928(19) 0.22079(9) 0.09651(8) 0.0419(4) Uani 1 1 d . . . . .
H54 H -0.3530 0.2358 0.0542 0.050 Uiso 1 1 calc R U . . .
C55 C -0.37300(18) 0.22924(8) 0.15112(8) 0.0377(4) Uani 1 1 d . . . . .
H55 H -0.4608 0.2501 0.1464 0.045 Uiso 1 1 calc R U . . .
C56 C -0.30964(16) 0.20739(7) 0.21289(8) 0.0309(3) Uani 1 1 d . . . . .
H56 H -0.3540 0.2138 0.2503 0.037 Uiso 1 1 calc R U . . .
C61 C -0.20954(14) 0.07254(7) 0.31140(7) 0.0265(3) Uani 1 1 d . . . . .
C62 C -0.21480(15) 0.04837(8) 0.37487(8) 0.0326(3) Uani 1 1 d . . . . .
H62 H -0.1692 0.0718 0.4125 0.039 Uiso 1 1 calc R U . . .
C63 C -0.28616(17) -0.00970(8) 0.38338(9) 0.0373(3) Uani 1 1 d . . . . .
H63 H -0.2878 -0.0262 0.4267 0.045 Uiso 1 1 calc R U . . .
C64 C -0.35483(17) -0.04366(8) 0.32905(9) 0.0389(4) Uani 1 1 d . . . . .
H64 H -0.4039 -0.0833 0.3350 0.047 Uiso 1 1 calc R U . . .
C65 C -0.35171(18) -0.01964(8) 0.26607(9) 0.0402(4) Uani 1 1 d . . . . .
H65 H -0.3998 -0.0426 0.2287 0.048 Uiso 1 1 calc R U . . .
C66 C -0.27891(16) 0.03764(8) 0.25713(8) 0.0336(3) Uani 1 1 d . . . . .
H66 H -0.2762 0.0533 0.2136 0.040 Uiso 1 1 calc R U . . .
C1S C 0.4825(9) 0.4604(4) 0.4784(3) 0.0704(16) Uani 0.5 1 d . . P A -1
C2S C 0.609(2) 0.4548(8) 0.5127(10) 0.096(4) Uani 0.5 1 d . . P A -1
H2S H 0.6570 0.4145 0.5082 0.115 Uiso 0.5 1 calc R U P A -1
C3S C 0.6764(10) 0.5023(6) 0.5539(5) 0.101(3) Uani 0.5 1 d . . P A -1
H3S H 0.7680 0.4967 0.5767 0.121 Uiso 0.5 1 calc R U P A -1
C4S C 0.602(4) 0.5570(11) 0.5591(12) 0.201(13) Uani 0.5 1 d . . P A -1
H4S H 0.6418 0.5913 0.5882 0.241 Uiso 0.5 1 calc R U P A -1
C5S C 0.462(2) 0.5668(6) 0.5219(8) 0.112(5) Uani 0.5 1 d . . P A -1
H5S H 0.4130 0.6071 0.5249 0.135 Uiso 0.5 1 calc R U P A -1
C6S C 0.4068(18) 0.5169(7) 0.4842(7) 0.087(4) Uani 0.5 1 d . . P A -1
H6S H 0.3149 0.5203 0.4611 0.105 Uiso 0.5 1 calc R U P A -1
C7S C 0.4142(14) 0.4115(8) 0.4340(7) 0.126(5) Uani 0.5 1 d . . P A -1
H7SA H 0.4027 0.3706 0.4585 0.152 Uiso 0.5 1 calc R U P A -1
H7SB H 0.4697 0.4022 0.3994 0.152 Uiso 0.5 1 calc R U P A -1
H7SC H 0.3235 0.4283 0.4136 0.152 Uiso 0.5 1 calc R U P A -1

loop_
_atom_site_aniso_label
_atom_site_aniso_U_11
_atom_site_aniso_U_22
_atom_site_aniso_U_33
_atom_site_aniso_U_23
_atom_site_aniso_U_13
_atom_site_aniso_U_12
Cu 0.03076(13) 0.03772(13) 0.02833(12) -0.00391(8) 0.00816(9) 0.00442(9)
Cl 0.0431(2) 0.0567(3) 0.0436(2) -0.01723(18) 0.01650(18) 0.00464(18)
P 0.01663(16) 0.03035(18) 0.02467(17) -0.00126(12) 0.00417(12) 0.00196(12)
N1 0.0186(5) 0.0231(5) 0.0255(5) -0.0018(4) 0.0036(4) -0.0003(4)
N2 0.0176(5) 0.0235(5) 0.0278(5) -0.0024(4) 0.0045(4) 0.0009(4)
C1 0.0198(6) 0.0239(6) 0.0203(6) 0.0004(5) 0.0052(5) 0.0014(5)
C2 0.0187(6) 0.0287(7) 0.0325(7) -0.0013(5) 0.0013(5) -0.0025(5)
C3 0.0160(6) 0.0291(7) 0.0332(7) 0.0001(5) 0.0030(5) 0.0008(5)
C4 0.0188(6) 0.0292(7) 0.0325(7) -0.0072(5) 0.0041(5) 0.0012(5)
C11 0.0197(6) 0.0224(6) 0.0266(6) -0.0031(5) 0.0040(5) -0.0010(5)
C12 0.0278(7) 0.0272(7) 0.0324(7) 0.0025(5) 0.0065(6) 0.0002(5)
C13 0.0404(9) 0.0292(7) 0.0487(9) 0.0050(7) 0.0080(7) 0.0089(6)
C14 0.0455(10) 0.0354(8) 0.0563(11) -0.0081(7) 0.0146(8) 0.0128(7)
C15 0.0407(9) 0.0431(9) 0.0372(8) -0.0105(7) 0.0130(7) 0.0052(7)
C16 0.0256(7) 0.0320(7) 0.0265(7) -0.0038(5) 0.0045(5) -0.0015(5)
C17 0.0560(11) 0.0377(8) 0.0316(8) 0.0090(6) 0.0139(7) 0.0075(7)
C18 0.0748(14) 0.0646(13) 0.0379(10) 0.0187(9) 0.0069(9) 0.0128(11)
C19 0.0639(14) 0.0626(12) 0.0610(12) 0.0286(10) 0.0360(11) 0.0146(10)
C20 0.0402(9) 0.0433(8) 0.0241(7) 0.0016(6) 0.0044(6) 0.0035(7)
C21 0.0538(12) 0.0667(13) 0.0430(10) 0.0184(9) -0.0041(8) -0.0175(10)
C22 0.0522(12) 0.0815(15) 0.0476(11) 0.0147(10) -0.0153(9) -0.0170(11)
C31 0.0175(6) 0.0235(6) 0.0321(7) -0.0045(5) 0.0065(5) -0.0004(5)
C32 0.0234(7) 0.0325(7) 0.0313(7) -0.0046(6) 0.0065(5) 0.0002(5)
C33 0.0360(8) 0.0393(8) 0.0376(8) -0.0131(7) 0.0074(6) -0.0020(6)
C34 0.0415(9) 0.0289(7) 0.0536(10) -0.0135(7) 0.0094(7) -0.0040(6)
C35 0.0385(9) 0.0256(7) 0.0501(9) -0.0012(6) 0.0107(7) -0.0048(6)
C36 0.0231(7) 0.0276(7) 0.0367(7) -0.0013(6) 0.0090(6) -0.0021(5)
C37 0.0352(8) 0.0389(8) 0.0295(7) -0.0003(6) 0.0070(6) 0.0051(6)
C38 0.0567(12) 0.0651(12) 0.0372(9) -0.0004(9) -0.0039(8) 0.0068(9)
C39 0.0461(11) 0.0648(13) 0.0640(13) 0.0247(10) 0.0151(9) -0.0016(9)
C40 0.0399(9) 0.0329(7) 0.0339(8) 0.0026(6) 0.0116(6) -0.0024(6)
C41 0.0449(12) 0.1094(19) 0.0443(10) 0.0139(11) 0.0208(9) 0.0147(11)
C42 0.0523(12) 0.0720(13) 0.0433(10) 0.0105(9) 0.0095(8) 0.0154(10)
C51 0.0228(7) 0.0302(7) 0.0267(7) 0.0001(5) 0.0036(5) -0.0013(5)
C52 0.0272(8) 0.0622(11) 0.0321(8) 0.0004(7) 0.0080(6) 0.0048(7)
C53 0.0434(10) 0.0714(12) 0.0284(8) 0.0030(8) 0.0087(7) -0.0007(9)
C54 0.0451(10) 0.0472(9) 0.0305(8) 0.0064(7) -0.0023(7) -0.0018(7)
C55 0.0341(8) 0.0375(8) 0.0391(9) 0.0039(6) -0.0013(7) 0.0071(6)
C56 0.0283(7) 0.0320(7) 0.0325(7) 0.0012(6) 0.0052(6) 0.0037(6)
C61 0.0164(6) 0.0316(7) 0.0320(7) -0.0002(5) 0.0053(5) 0.0034(5)
C62 0.0245(7) 0.0405(8) 0.0329(7) 0.0022(6) 0.0050(6) -0.0003(6)
C63 0.0312(8) 0.0400(8) 0.0427(9) 0.0085(7) 0.0113(6) 0.0032(6)
C64 0.0311(8) 0.0300(7) 0.0574(10) 0.0020(7) 0.0126(7) 0.0004(6)
C65 0.0370(9) 0.0340(8) 0.0479(9) -0.0066(7) 0.0019(7) -0.0023(6)
C66 0.0304(8) 0.0357(8) 0.0341(8) -0.0021(6) 0.0037(6) 0.0004(6)
C1S 0.071(4) 0.079(5) 0.068(4) 0.011(3) 0.032(4) -0.004(4)
C2S 0.109(10) 0.075(8) 0.113(9) 0.034(8) 0.048(7) -0.007(8)
C3S 0.089(5) 0.145(9) 0.073(4) 0.015(5) 0.026(4) -0.021(5)
C4S 0.31(3) 0.19(2) 0.132(12) -0.074(13) 0.136(16) -0.17(2)
C5S 0.147(12) 0.074(7) 0.144(12) 0.030(7) 0.104(10) 0.027(7)
C6S 0.094(7) 0.101(9) 0.074(6) 0.033(7) 0.035(6) 0.004(9)
C7S 0.104(7) 0.187(15) 0.090(7) 0.002(8) 0.020(5) -0.058(8)

loop_
_atom_type_symbol
_atom_type_description
_atom_type_scat_dispersion_real
_atom_type_scat_dispersion_imag
_atom_type_scat_source
C C 0.0181 0.0091 'International Tables Vol C Tables 4.2.6.8 and 6.1.1.4'
H H 0.0000 0.0000 'International Tables Vol C Tables 4.2.6.8 and 6.1.1.4'
N N 0.0311 0.0180 'International Tables Vol C Tables 4.2.6.8 and 6.1.1.4'
P P 0.2955 0.4335 'International Tables Vol C Tables 4.2.6.8 and 6.1.1.4'
Cl Cl 0.3639 0.7018 'International Tables Vol C Tables 4.2.6.8 and 6.1.1.4'
Cu Cu -1.9646 0.5888 'International Tables Vol C Tables 4.2.6.8 and 6.1.1.4'

loop_
_geom_angle_atom_site_label_1
_geom_angle_atom_site_label_2
_geom_angle_atom_site_label_3
_geom_angle
Cl Cu P 156.724(19)
C4 P C51 108.14(7)
C4 P C61 99.87(6)
C51 P C61 101.46(6)
C4 P Cu 131.09(5)
C51 P Cu 106.52(5)
C61 P Cu 105.86(5)
C1 N1 C2 110.00(11)
C1 N1 C11 125.79(11)
C2 N1 C11 124.18(11)
C1 N2 C3 110.12(11)
C1 N2 C31 125.44(11)
C3 N2 C31 124.22(11)
N1 C1 C4 132.23(12)
N1 C1 N2 104.68(11)
C4 C1 N2 123.08(12)
C3 C2 N1 107.55(12)
C2 C3 N2 107.61(12)
C1 C4 P 133.74(11)
C16 C11 C12 122.83(13)
C16 C11 N1 118.48(12)
C12 C11 N1 118.69(12)
C13 C12 C11 117.37(14)
C13 C12 C17 121.86(14)
C11 C12 C17 120.77(13)
C14 C13 C12 120.84(15)
C13 C14 C15 120.52(15)
C14 C15 C16 121.03(15)
C15 C16 C11 117.41(14)
C15 C16 C20 120.58(14)
C11 C16 C20 122.01(13)
C12 C17 C18 113.18(15)
C12 C17 C19 110.70(16)
C18 C17 C19 110.24(16)
C21 C20 C16 111.69(14)
C21 C20 C22 110.85(15)
C16 C20 C22 111.27(15)
C36 C31 C32 122.85(13)
C36 C31 N2 118.46(12)
C32 C31 N2 118.66(12)
C33 C32 C31 117.26(14)
C33 C32 C37 121.01(14)
C31 C32 C37 121.73(13)
C34 C33 C32 120.99(15)
C35 C34 C33 120.48(14)
C34 C35 C36 121.12(15)
C35 C36 C31 117.17(14)
C35 C36 C40 120.58(14)
C31 C36 C40 122.18(13)
C32 C37 C39 111.26(13)
C32 C37 C38 112.15(15)
C39 C37 C38 110.33(16)
C41 C40 C42 110.22(15)
C41 C40 C36 109.90(14)
C42 C40 C36 113.71(14)
C56 C51 C52 118.74(14)
C56 C51 P 118.83(11)
C52 C51 P 122.42(11)
C53 C52 C51 120.19(15)
C54 C53 C52 120.54(16)
C53 C54 C55 119.68(16)
C54 C55 C56 120.36(15)
C55 C56 C51 120.50(15)
C66 C61 C62 118.61(14)
C66 C61 P 122.68(11)
C62 C61 P 118.63(11)
C63 C62 C61 120.44(15)
C64 C63 C62 120.27(15)
C65 C64 C63 119.70(15)
C64 C65 C66 120.37(16)
C65 C66 C61 120.60(15)
C2S C1S C6S 119.9(13)
C2S C1S C7S 125.4(14)
C6S C1S C7S 114.7(13)
C1S C2S C3S 125.6(16)
C4S C3S C2S 114.2(19)
C3S C4S C5S 123.0(14)
C6S C5S C4S 117.3(13)
C5S C6S C1S 120.0(14)

loop_
_geom_bond_atom_site_label_1
_geom_bond_atom_site_label_2
_geom_bond_distance
Cu Cl 2.1203(4)
Cu P 2.1715(4)
P C4 1.7525(14)
P C51 1.8316(14)
P C61 1.8333(15)
N1 C1 1.3750(17)
N1 C2 1.4011(17)
N1 C11 1.4335(17)
N2 C1 1.3780(16)
N2 C3 1.3961(17)
N2 C31 1.4391(16)
C1 C4 1.3755(18)
C2 C3 1.335(2)
C11 C16 1.3971(19)
C11 C12 1.4006(19)
C12 C13 1.395(2)
C12 C17 1.518(2)
C13 C14 1.381(3)
C14 C15 1.381(3)
C15 C16 1.392(2)
C16 C20 1.521(2)
C17 C18 1.529(2)
C17 C19 1.529(3)
C20 C21 1.516(3)
C20 C22 1.521(2)
C31 C36 1.400(2)
C31 C32 1.403(2)
C32 C33 1.396(2)
C32 C37 1.520(2)
C33 C34 1.381(3)
C34 C35 1.380(2)
C35 C36 1.398(2)
C36 C40 1.526(2)
C37 C39 1.524(2)
C37 C38 1.530(2)
C40 C41 1.515(3)
C40 C42 1.522(2)
C51 C56 1.390(2)
C51 C52 1.392(2)
C52 C53 1.391(2)
C53 C54 1.374(3)
C54 C55 1.379(3)
C55 C56 1.386(2)
C61 C66 1.394(2)
C61 C62 1.397(2)
C62 C63 1.387(2)
C63 C64 1.383(2)
C64 C65 1.382(3)
C65 C66 1.383(2)
C1S C2S 1.33(3)
C1S C6S 1.374(14)
C1S C7S 1.429(14)
C2S C3S 1.370(19)
C3S C4S 1.33(3)
C4S C5S 1.48(3)
C5S C6S 1.33(2)

loop_
_geom_torsion_atom_site_label_1
_geom_torsion_atom_site_label_2
_geom_torsion_atom_site_label_3
_geom_torsion_atom_site_label_4
_geom_torsion
Cl Cu P C4 -167.87(8)
Cl Cu P C51 58.53(7)
Cl Cu P C61 -48.91(7)
C2 N1 C1 C4 179.02(14)
C11 N1 C1 C4 1.0(2)
C2 N1 C1 N2 -2.03(14)
C11 N1 C1 N2 179.98(12)
C3 N2 C1 N1 1.69(14)
C31 N2 C1 N1 176.41(12)
C3 N2 C1 C4 -179.24(13)
C31 N2 C1 C4 -4.5(2)
C1 N1 C2 C3 1.66(16)
C11 N1 C2 C3 179.69(12)
N1 C2 C3 N2 -0.55(16)
C1 N2 C3 C2 -0.73(16)
C31 N2 C3 C2 -175.52(13)
N1 C1 C4 P -7.1(3)
N2 C1 C4 P 174.15(11)
C51 P C4 C1 111.40(15)
C61 P C4 C1 -142.98(15)
Cu P C4 C1 -21.67(19)
C1 N1 C11 C16 97.69(16)
C2 N1 C11 C16 -80.02(17)
C1 N1 C11 C12 -82.65(17)
C2 N1 C11 C12 99.64(16)
C16 C11 C12 C13 -0.4(2)
N1 C11 C12 C13 179.97(13)
C16 C11 C12 C17 178.73(14)
N1 C11 C12 C17 -0.9(2)
C11 C12 C13 C14 0.3(2)
C17 C12 C13 C14 -178.84(17)
C12 C13 C14 C15 0.0(3)
C13 C14 C15 C16 -0.3(3)
C14 C15 C16 C11 0.1(2)
C14 C15 C16 C20 -179.59(16)
C12 C11 C16 C15 0.2(2)
N1 C11 C16 C15 179.84(13)
C12 C11 C16 C20 179.91(14)
N1 C11 C16 C20 -0.4(2)
C13 C12 C17 C18 -22.0(2)
C11 C12 C17 C18 158.97(16)
C13 C12 C17 C19 102.38(18)
C11 C12 C17 C19 -76.69(19)
C15 C16 C20 C21 62.2(2)
C11 C16 C20 C21 -117.51(17)
C15 C16 C20 C22 -62.3(2)
C11 C16 C20 C22 118.03(18)
C1 N2 C31 C36 -95.39(16)
C3 N2 C31 C36 78.60(17)
C1 N2 C31 C32 86.44(16)
C3 N2 C31 C32 -99.56(16)
C36 C31 C32 C33 -4.1(2)
N2 C31 C32 C33 173.95(13)
C36 C31 C32 C37 175.97(13)
N2 C31 C32 C37 -5.9(2)
C31 C32 C33 C34 2.1(2)
C37 C32 C33 C34 -178.05(15)
C32 C33 C34 C35 1.2(3)
C33 C34 C35 C36 -2.5(3)
C34 C35 C36 C31 0.5(2)
C34 C35 C36 C40 177.58(15)
C32 C31 C36 C35 2.9(2)
N2 C31 C36 C35 -175.23(12)
C32 C31 C36 C40 -174.12(14)
N2 C31 C36 C40 7.8(2)
C33 C32 C37 C39 -83.43(19)
C31 C32 C37 C39 96.47(18)
C33 C32 C37 C38 40.7(2)
C31 C32 C37 C38 -139.43(16)
C35 C36 C40 C41 -82.6(2)
C31 C36 C40 C41 94.29(19)
C35 C36 C40 C42 41.5(2)
C31 C36 C40 C42 -141.63(16)
C4 P C51 C56 178.68(11)
C61 P C51 C56 74.17(12)
Cu P C51 C56 -36.37(12)
C4 P C51 C52 -0.32(15)
C61 P C51 C52 -104.82(14)
Cu P C51 C52 144.63(13)
C56 C51 C52 C53 -0.1(3)
P C51 C52 C53 178.90(14)
C51 C52 C53 C54 -0.5(3)
C52 C53 C54 C55 0.5(3)
C53 C54 C55 C56 0.0(3)
C54 C55 C56 C51 -0.5(2)
C52 C51 C56 C55 0.6(2)
P C51 C56 C55 -178.43(12)
C4 P C61 C66 -86.34(13)
C51 P C61 C66 24.62(13)
Cu P C61 C66 135.67(11)
C4 P C61 C62 90.34(12)
C51 P C61 C62 -158.70(12)
Cu P C61 C62 -47.65(12)
C66 C61 C62 C63 0.9(2)
P C61 C62 C63 -175.94(12)
C61 C62 C63 C64 -1.1(2)
C62 C63 C64 C65 0.2(2)
C63 C64 C65 C66 0.8(3)
C64 C65 C66 C61 -1.0(2)
C62 C61 C66 C65 0.2(2)
P C61 C66 C65 176.86(12)
C6S C1S C2S C3S -2(2)
C7S C1S C2S C3S 178.0(12)
C1S C2S C3S C4S 2(2)
C2S C3S C4S C5S -2(2)
C3S C4S C5S C6S 3(2)
C4S C5S C6S C1S -3.1(17)
C2S C1S C6S C5S 2.5(19)
C7S C1S C6S C5S -177.2(10)
